data_7003091
loop_
_publ_author_name
'Barnes, Nicholas A.'
'Brisdon, Alan K.'
'Brown, F. R. William'
'Cross, Wendy I.'
'Herbert, Christopher J.'
'Pritchard, Robin G.'
'Sadiq, Ghazala'

_publ_section_title
;
 The coordination chemistry of perfluorovinyl substituted phosphine
 ligands, a crystallographic and spectroscopic study.
 Co-crystallisation of both cis- and trans-isomers of
 [PtCl2{PiPr2(CF&#xE001;CF2)}2] within the same unit cell
;
_journal_issue 1
_journal_name_full 'Dalton Transactions'
_journal_page_first 101
_journal_paper_doi 10.1039/b711825b
_journal_year 2008
_chemical_compound_source 'synthesis as described'
_chemical_formula_moiety 'C20 H10 F12 I2 P2 Pd1'
_chemical_formula_sum 'C20 H10 F12 I2 P2 Pd'
_chemical_formula_weight 900.42
_chemical_name_systematic
;
?
;
_space_group_IT_number 2
_symmetry_cell_setting triclinic
_symmetry_Int_Tables_number 2
_symmetry_space_group_name_Hall '-P 1'
_symmetry_space_group_name_H-M 'P -1'
_atom_sites_solution_hydrogens geom
_atom_sites_solution_primary direct
_atom_sites_solution_secondary difmap
_audit_conform_dict_location ftp://ftp.iucr.org/pub/cif_core.dic
_audit_conform_dict_name cif_core.dic
_audit_conform_dict_version 2.3
_audit_creation_date 2007-07-03T17:22:10-00:00
_audit_creation_method 'WinGX routine CIF_UPDATE'
_cell_angle_alpha 106.783(10)
_cell_angle_beta 94.101(10)
_cell_angle_gamma 102.413(10)
_cell_formula_units_Z 2
_cell_length_a 9.9798(10)
_cell_length_b 11.4305(10)
_cell_length_c 12.382(2)
_cell_measurement_reflns_used 25
_cell_measurement_temperature 293(2)
_cell_measurement_theta_max 19.9
_cell_measurement_theta_min 14.5
_cell_measurement_wavelength 0.71073
_cell_volume 1307.1(3)
_computing_cell_refinement 'CAD4 Express (Enraf Nonius, 1994)'
_computing_data_collection 'CAD4 Express (Enraf Nonius, 1994)'
_computing_data_reduction 'XCAD4 (Harms & Wocadlo, 1995)'
_computing_molecular_graphics 'Ortep-3 for Windows (Farrugia, 1997)'
_computing_publication_material 'WinGX publication routines (Farrugia, 1999)'
_computing_structure_refinement 'SHELXL-97 (Sheldrick, 1997)'
_computing_structure_solution 'SHELXS-86 (Sheldrick, 1986)'
_diffrn_ambient_temperature 293(2)
_diffrn_detector 'scintillation LiI'
_diffrn_detector_dtime 1.195
_diffrn_measured_fraction_theta_full 1
_diffrn_measured_fraction_theta_max 1
_diffrn_measurement_device '\k-geometry diffractometer'
_diffrn_measurement_device_type 'Enraf Nonius CAD4'
_diffrn_measurement_method 'non-profiled omega/2theta scans'
_diffrn_orient_matrix_type
;
x-axis points to radiation source
the matrix is specified in reciprocal space
;
_diffrn_orient_matrix_UB_11 0.052601
_diffrn_orient_matrix_UB_12 0.0555
_diffrn_orient_matrix_UB_13 0.075721
_diffrn_orient_matrix_UB_21 0.087036
_diffrn_orient_matrix_UB_22 0.011569
_diffrn_orient_matrix_UB_23 -0.035203
_diffrn_orient_matrix_UB_31 -0.020102
_diffrn_orient_matrix_UB_32 0.075346
_diffrn_orient_matrix_UB_33 -0.017071
_diffrn_radiation_monochromator graphite
_diffrn_radiation_probe x-ray
_diffrn_radiation_type MoK\a
_diffrn_radiation_wavelength 0.71073
_diffrn_reflns_av_R_equivalents 0.0206
_diffrn_reflns_av_unetI/netI 0.0203
_diffrn_reflns_limit_h_max 11
_diffrn_reflns_limit_h_min 0
_diffrn_reflns_limit_k_max 13
_diffrn_reflns_limit_k_min -13
_diffrn_reflns_limit_l_max 14
_diffrn_reflns_limit_l_min -14
_diffrn_reflns_number 4874
_diffrn_reflns_theta_full 24.97
_diffrn_reflns_theta_max 24.97
_diffrn_reflns_theta_min 1.74
_diffrn_source 'Enraf Nonius FR590'
_diffrn_standards_decay_% 5
_diffrn_standards_interval_time 60
_diffrn_standards_number 3
_exptl_absorpt_coefficient_mu 3.289
_exptl_absorpt_correction_T_max 0.7345
_exptl_absorpt_correction_T_min 0.4936
_exptl_absorpt_correction_type psi-scan
_exptl_absorpt_process_details
;
North A.C.T., Phillips D.C. & Mathews F.S. (1968) Acta. Cryst. A24, 351
Number of psi-scan sets used was 4
Theta correction was applied.
Averaged transmission function was used.
No Fourier smoothing was applied.
;
_exptl_crystal_colour red
_exptl_crystal_density_diffrn 2.288
_exptl_crystal_density_method 'not measured'
_exptl_crystal_description prism
_exptl_crystal_F_000 840
_exptl_crystal_size_max 0.25
_exptl_crystal_size_mid 0.15
_exptl_crystal_size_min 0.1
_refine_diff_density_max 0.894
_refine_diff_density_min -0.761
_refine_diff_density_rms 0.112
_refine_ls_extinction_method none
_refine_ls_goodness_of_fit_ref 1.054
_refine_ls_hydrogen_treatment fixed
_refine_ls_matrix_type full
_refine_ls_number_parameters 334
_refine_ls_number_reflns 4583
_refine_ls_number_restraints 2
_refine_ls_restrained_S_all 1.055
_refine_ls_R_factor_all 0.0449
_refine_ls_R_factor_gt 0.0336
_refine_ls_shift/su_max 0.001
_refine_ls_shift/su_mean 0
_refine_ls_structure_factor_coef Fsqd
_refine_ls_weighting_details 'calc w=1/[\s^2^(Fo^2^)+(0.0509P)^2^+1.9751P] where P=(Fo^2^+2Fc^2^)/3'
_refine_ls_weighting_scheme calc
_refine_ls_wR_factor_gt 0.0848
_refine_ls_wR_factor_ref 0.0908
_reflns_number_gt 3784
_reflns_number_total 4583
_reflns_threshold_expression >2sigma(I)
_cod_data_source_file b711825b.txt
_cod_data_source_block PdIPPhpfv2
_cod_database_code 7003091

loop_
_symmetry_equiv_pos_as_xyz
'x, y, z'
'-x, -y, -z'

loop_
_atom_site_label
_atom_site_type_symbol
_atom_site_fract_x
_atom_site_fract_y
_atom_site_fract_z
_atom_site_U_iso_or_equiv
_atom_site_adp_type
_atom_site_occupancy
_atom_site_symmetry_multiplicity
_atom_site_calc_flag
_atom_site_refinement_flags
_atom_site_disorder_assembly
_atom_site_disorder_group
C1 C 0.5091(6) 0.2162(5) 0.5532(5) 0.0491(14) Uani 1 1 d . . .
C2 C 0.3787(7) 0.1861(6) 0.5575(7) 0.0636(18) Uani 1 1 d . . .
C3 C 0.6248(6) 0.2306(5) 0.3602(5) 0.0442(13) Uani 1 1 d . . .
C4 C 0.5501(8) 0.1219(6) 0.2997(6) 0.0586(16) Uani 1 1 d . . .
C5 C 0.7746(5) 0.3874(5) 0.5706(5) 0.0419(12) Uani 1 1 d . . .
C6 C 0.8273(6) 0.5121(6) 0.6313(6) 0.0550(15) Uani 1 1 d . . .
H6 H 0.7716 0.5685 0.6361 0.066 Uiso 1 1 calc R . .
C7 C 0.9619(7) 0.5546(7) 0.6853(7) 0.073(2) Uani 1 1 d . . .
H7 H 0.9973 0.6395 0.7257 0.087 Uiso 1 1 calc R . .
C8 C 1.0439(7) 0.4713(7) 0.6794(7) 0.0675(19) Uani 1 1 d . . .
H8 H 1.1346 0.4995 0.7167 0.081 Uiso 1 1 calc R . .
C9 C 0.9928(6) 0.3481(7) 0.6193(6) 0.0630(18) Uani 1 1 d . . .
H9 H 1.0491 0.2923 0.6152 0.076 Uiso 1 1 calc R . .
C10 C 0.8588(6) 0.3041(6) 0.5641(5) 0.0510(14) Uani 1 1 d . . .
H10 H 0.8249 0.2193 0.5227 0.061 Uiso 1 1 calc R . .
C11 C 0.9422(6) 0.0438(6) 0.7391(5) 0.0506(14) Uani 1 1 d . . .
C12 C 1.0118(8) -0.0352(7) 0.6922(7) 0.0702(19) Uani 1 1 d . . .
C15 C 0.8015(6) 0.1804(5) 0.9096(5) 0.0478(13) Uani 1 1 d . . .
C16 C 0.7643(8) 0.2557(7) 0.8486(6) 0.0674(19) Uani 1 1 d . . .
H16 H 0.8181 0.2762 0.7953 0.081 Uiso 1 1 calc R . .
C17 C 0.6470(9) 0.3000(8) 0.8675(7) 0.084(2) Uani 1 1 d . . .
H17 H 0.6214 0.3496 0.8258 0.101 Uiso 1 1 calc R . .
C18 C 0.5694(9) 0.2724(8) 0.9453(7) 0.082(2) Uani 1 1 d . . .
H18 H 0.4907 0.303 0.9571 0.099 Uiso 1 1 calc R . .
C19 C 0.6059(8) 0.1992(8) 1.0076(7) 0.078(2) Uani 1 1 d . . .
H19 H 0.5526 0.1811 1.062 0.094 Uiso 1 1 calc R . .
C20 C 0.7215(7) 0.1527(7) 0.9890(6) 0.0619(17) Uani 1 1 d . . .
H20 H 0.7455 0.1023 1.0305 0.074 Uiso 1 1 calc R . .
F1 F 0.5857(4) 0.1461(4) 0.5873(4) 0.0709(11) Uani 1 1 d . . .
F2 F 0.3169(5) 0.0964(4) 0.5960(5) 0.1019(17) Uani 1 1 d . . .
F3 F 0.2887(4) 0.2407(4) 0.5241(5) 0.0979(16) Uani 1 1 d . . .
F4 F 0.7398(4) 0.2749(4) 0.3191(3) 0.0655(10) Uani 1 1 d . . .
F5 F 0.5812(5) 0.0532(4) 0.2035(4) 0.0862(13) Uani 1 1 d . . .
F6 F 0.4331(5) 0.0631(4) 0.3215(4) 0.0853(13) Uani 1 1 d . . .
F7 F 0.8554(5) 0.0714(5) 0.6671(3) 0.0814(13) Uani 1 1 d . . .
F8 F 1.0055(6) -0.0867(5) 0.5828(4) 0.1014(16) Uani 1 1 d . . .
F9 F 1.0996(6) -0.0721(6) 0.7489(5) 0.120(2) Uani 1 1 d . . .
F10 F 1.0470(7) 0.3918(6) 1.0211(6) 0.1215(19) Uani 1 1 d . . .
F11A F 1.2161(12) 0.4633(11) 0.9531(10) 0.105(3) Uiso 0.5 1 d PD . .
F12 F 1.2000(6) 0.2285(6) 0.8083(5) 0.121(2) Uani 1 1 d . . .
P1 P 0.59941(13) 0.33455(12) 0.49564(12) 0.0369(3) Uani 1 1 d . . .
P2 P 0.95504(15) 0.12272(14) 0.89041(13) 0.0440(3) Uani 1 1 d . . .
Pd1 Pd 0.5 0.5 0.5 0.03544(14) Uani 1 2 d S . .
Pd2 Pd 1 0 1 0.04057(15) Uani 1 2 d S . .
I1 I 0.47474(4) 0.52845(4) 0.71296(3) 0.04918(12) Uani 1 1 d . . .
I2 I 1.21546(4) 0.17180(4) 1.12069(4) 0.05642(14) Uani 1 1 d . . .
C14A C 1.1185(16) 0.3640(13) 0.9503(13) 0.067(4) Uiso 0.5 1 d PD . .
C14B C 1.1767(18) 0.3081(17) 0.8797(17) 0.089(5) Uiso 0.5 1 d PD . .
C13B C 1.0684(14) 0.2771(16) 0.9225(14) 0.060(4) Uiso 0.5 1 d PD . .
C13A C 1.0954(14) 0.2515(11) 0.8866(12) 0.047(3) Uiso 0.5 1 d PD . .
F11B F 1.2675(11) 0.4250(10) 0.9152(10) 0.094(3) Uiso 0.5 1 d PD . .

loop_
_atom_site_aniso_label
_atom_site_aniso_U_11
_atom_site_aniso_U_22
_atom_site_aniso_U_33
_atom_site_aniso_U_23
_atom_site_aniso_U_13
_atom_site_aniso_U_12
C1 0.051(3) 0.042(3) 0.059(4) 0.019(3) 0.013(3) 0.016(3)
C2 0.056(4) 0.050(4) 0.081(5) 0.016(3) 0.025(3) 0.007(3)
C3 0.048(3) 0.040(3) 0.050(3) 0.015(3) 0.007(3) 0.020(2)
C4 0.078(5) 0.050(4) 0.049(4) 0.016(3) 0.004(3) 0.018(3)
C5 0.032(3) 0.044(3) 0.053(3) 0.017(3) 0.008(2) 0.012(2)
C6 0.038(3) 0.052(3) 0.074(4) 0.012(3) 0.007(3) 0.019(3)
C7 0.043(3) 0.055(4) 0.107(6) 0.010(4) 0.003(4) 0.008(3)
C8 0.039(3) 0.083(5) 0.079(5) 0.025(4) 0.000(3) 0.016(3)
C9 0.045(3) 0.084(5) 0.075(5) 0.032(4) 0.014(3) 0.036(3)
C10 0.045(3) 0.053(3) 0.061(4) 0.017(3) 0.009(3) 0.024(3)
C11 0.053(3) 0.057(4) 0.048(3) 0.019(3) 0.009(3) 0.022(3)
C12 0.067(4) 0.072(5) 0.078(5) 0.017(4) 0.018(4) 0.034(4)
C15 0.060(3) 0.046(3) 0.043(3) 0.012(3) 0.007(3) 0.028(3)
C16 0.090(5) 0.079(5) 0.057(4) 0.033(4) 0.018(4) 0.051(4)
C17 0.113(6) 0.094(6) 0.070(5) 0.028(4) 0.008(5) 0.074(5)
C18 0.085(5) 0.100(6) 0.073(5) 0.017(5) 0.012(4) 0.061(5)
C19 0.086(5) 0.092(6) 0.076(5) 0.028(4) 0.033(4) 0.051(5)
C20 0.077(4) 0.066(4) 0.059(4) 0.025(3) 0.015(3) 0.041(4)
F1 0.076(2) 0.063(2) 0.096(3) 0.052(2) 0.019(2) 0.0250(19)
F2 0.101(3) 0.073(3) 0.131(4) 0.040(3) 0.058(3) -0.003(3)
F3 0.043(2) 0.083(3) 0.165(5) 0.035(3) 0.017(3) 0.013(2)
F4 0.059(2) 0.073(2) 0.067(2) 0.018(2) 0.0276(18) 0.0209(19)
F5 0.132(4) 0.061(2) 0.056(2) -0.001(2) 0.010(2) 0.031(3)
F6 0.096(3) 0.071(3) 0.067(3) 0.019(2) -0.002(2) -0.016(2)
F7 0.109(3) 0.102(3) 0.051(2) 0.026(2) 0.008(2) 0.061(3)
F8 0.116(4) 0.114(4) 0.074(3) 0.006(3) 0.038(3) 0.053(3)
F9 0.113(4) 0.155(5) 0.110(4) 0.019(4) 0.013(3) 0.103(4)
F10 0.123(5) 0.098(4) 0.122(5) 0.015(4) 0.005(4) 0.013(3)
F12 0.104(4) 0.104(4) 0.121(5) 0.005(4) 0.025(3) -0.006(3)
P1 0.0338(6) 0.0339(7) 0.0480(8) 0.0152(6) 0.0075(6) 0.0149(5)
P2 0.0448(8) 0.0412(8) 0.0498(9) 0.0184(7) 0.0019(6) 0.0146(6)
Pd1 0.0317(3) 0.0346(3) 0.0437(3) 0.0135(2) 0.0051(2) 0.0143(2)
Pd2 0.0368(3) 0.0359(3) 0.0498(4) 0.0153(3) -0.0024(2) 0.0107(2)
I1 0.0558(2) 0.0534(2) 0.0462(2) 0.01859(18) 0.01079(17) 0.02441(17)
I2 0.0484(2) 0.0462(2) 0.0666(3) 0.01542(19) -0.01053(18) 0.00384(17)

loop_
_atom_type_symbol
_atom_type_description
_atom_type_scat_dispersion_real
_atom_type_scat_dispersion_imag
_atom_type_scat_source
C C 0.0033 0.0016 'International Tables Vol C Tables 4.2.6.8 and 6.1.1.4'
H H 0 0 'International Tables Vol C Tables 4.2.6.8 and 6.1.1.4'
F F 0.0171 0.0103 'International Tables Vol C Tables 4.2.6.8 and 6.1.1.4'
P P 0.1023 0.0942 'International Tables Vol C Tables 4.2.6.8 and 6.1.1.4'
Pd Pd -0.9988 1.0072 'International Tables Vol C Tables 4.2.6.8 and 6.1.1.4'
I I -0.4742 1.8119 'International Tables Vol C Tables 4.2.6.8 and 6.1.1.4'

loop_
_geom_angle_atom_site_label_1
_geom_angle_atom_site_label_2
_geom_angle_atom_site_label_3
_geom_angle
_geom_angle_site_symmetry_1
_geom_angle_site_symmetry_3
_geom_angle_publ_flag
C2 C1 F1 116.6(6) . . ?
C2 C1 P1 126.9(5) . . ?
F1 C1 P1 116.3(4) . . ?
C1 C2 F3 124.8(6) . . ?
C1 C2 F2 124.9(7) . . ?
F3 C2 F2 110.3(6) . . ?
C4 C3 F4 115.9(6) . . ?
C4 C3 P1 129.4(5) . . ?
F4 C3 P1 114.7(4) . . ?
C3 C4 F6 126.2(6) . . ?
C3 C4 F5 124.0(7) . . ?
F6 C4 F5 109.8(6) . . ?
C6 C5 C10 119.2(5) . . ?
C6 C5 P1 119.8(4) . . ?
C10 C5 P1 120.9(4) . . ?
C5 C6 C7 120.5(6) . . ?
C5 C6 H6 119.7 . . ?
C7 C6 H6 119.7 . . ?
C8 C7 C6 119.9(7) . . ?
C8 C7 H7 120.1 . . ?
C6 C7 H7 120.1 . . ?
C9 C8 C7 119.9(6) . . ?
C9 C8 H8 120 . . ?
C7 C8 H8 120 . . ?
C8 C9 C10 121.0(6) . . ?
C8 C9 H9 119.5 . . ?
C10 C9 H9 119.5 . . ?
C9 C10 C5 119.4(6) . . ?
C9 C10 H10 120.3 . . ?
C5 C10 H10 120.3 . . ?
C12 C11 F7 115.9(6) . . ?
C12 C11 P2 125.9(5) . . ?
F7 C11 P2 118.2(4) . . ?
C11 C12 F9 123.9(7) . . ?
C11 C12 F8 125.0(7) . . ?
F9 C12 F8 111.1(6) . . ?
C20 C15 C16 119.1(6) . . ?
C20 C15 P2 119.4(4) . . ?
C16 C15 P2 121.4(5) . . ?
C17 C16 C15 119.6(7) . . ?
C17 C16 H16 120.2 . . ?
C15 C16 H16 120.2 . . ?
C18 C17 C16 120.8(7) . . ?
C18 C17 H17 119.6 . . ?
C16 C17 H17 119.6 . . ?
C17 C18 C19 120.3(7) . . ?
C17 C18 H18 119.9 . . ?
C19 C18 H18 119.9 . . ?
C18 C19 C20 119.9(7) . . ?
C18 C19 H19 120.1 . . ?
C20 C19 H19 120.1 . . ?
C15 C20 C19 120.3(6) . . ?
C15 C20 H20 119.8 . . ?
C19 C20 H20 119.8 . . ?
C5 P1 C1 105.9(3) . . ?
C5 P1 C3 100.7(3) . . ?
C1 P1 C3 98.8(3) . . ?
C5 P1 Pd1 112.27(18) . . ?
C1 P1 Pd1 116.50(19) . . ?
C3 P1 Pd1 120.43(18) . . ?
C13B P2 C15 94.0(6) . . ?
C13B P2 C11 107.9(6) . . ?
C15 P2 C11 106.2(3) . . ?
C15 P2 C13A 108.2(5) . . ?
C11 P2 C13A 92.4(5) . . ?
C13B P2 Pd2 117.6(5) . . ?
C15 P2 Pd2 116.3(2) . . ?
C11 P2 Pd2 112.9(2) . . ?
C13A P2 Pd2 117.8(4) . . ?
P1 Pd1 P1 180 . 2_666 ?
P1 Pd1 I1 89.26(4) . . ?
P1 Pd1 I1 90.74(4) 2_666 . ?
P1 Pd1 I1 90.74(4) . 2_666 ?
P1 Pd1 I1 89.26(4) 2_666 2_666 ?
I1 Pd1 I1 180 . 2_666 ?
P2 Pd2 P2 180.0000(10) 2_757 . ?
P2 Pd2 I2 87.35(4) 2_757 . ?
P2 Pd2 I2 92.65(4) . . ?
P2 Pd2 I2 92.65(4) 2_757 2_757 ?
P2 Pd2 I2 87.35(4) . 2_757 ?
I2 Pd2 I2 180 . 2_757 ?
F10 C14A C13A 119.9(15) . . ?
F10 C14A F11A 110.5(13) . . ?
C13A C14A F11A 129.6(16) . . ?
F12 C14B F11B 119.5(15) . . ?
C13B C14B F11B 125.2(18) . . ?
C14B C13B F10 111.4(14) . . ?
C14B C13B P2 127.5(15) . . ?
F10 C13B P2 120.9(9) . . ?
C14A C13A F12 113.9(12) . . ?
C14A C13A P2 125.3(13) . . ?
F12 C13A P2 120.7(8) . . ?

loop_
_geom_bond_atom_site_label_1
_geom_bond_atom_site_label_2
_geom_bond_distance
_geom_bond_site_symmetry_2
_geom_bond_publ_flag
C1 C2 1.282(9) . ?
C1 F1 1.349(7) . ?
C1 P1 1.810(6) . ?
C2 F3 1.306(8) . ?
C2 F2 1.307(8) . ?
C3 C4 1.283(9) . ?
C3 F4 1.346(7) . ?
C3 P1 1.825(6) . ?
C4 F6 1.304(8) . ?
C4 F5 1.322(8) . ?
C5 C6 1.370(8) . ?
C5 C10 1.389(8) . ?
C5 P1 1.809(5) . ?
C6 C7 1.374(9) . ?
C6 H6 0.93 . ?
C7 C8 1.373(10) . ?
C7 H7 0.93 . ?
C8 C9 1.352(10) . ?
C8 H8 0.93 . ?
C9 C10 1.374(9) . ?
C9 H9 0.93 . ?
C10 H10 0.93 . ?
C11 C12 1.288(9) . ?
C11 F7 1.346(7) . ?
C11 P2 1.811(6) . ?
C12 F9 1.297(9) . ?
C12 F8 1.303(9) . ?
C15 C20 1.375(9) . ?
C15 C16 1.386(8) . ?
C15 P2 1.798(6) . ?
C16 C17 1.382(10) . ?
C16 H16 0.93 . ?
C17 C18 1.343(12) . ?
C17 H17 0.93 . ?
C18 C19 1.375(11) . ?
C18 H18 0.93 . ?
C19 C20 1.377(9) . ?
C19 H19 0.93 . ?
C20 H20 0.93 . ?
F10 C14A 1.185(15) . ?
F10 C13B 1.577(19) . ?
F11A F11B 0.829(13) . ?
F11A C14A 1.318(15) . ?
F11A C14B 1.69(2) . ?
F12 C14B 1.148(19) . ?
F12 C13A 1.488(16) . ?
P1 Pd1 2.3063(13) . ?
P2 C13B 1.796(15) . ?
P2 C13A 1.815(13) . ?
P2 Pd2 2.3007(14) . ?
Pd1 P1 2.3064(13) 2_666 ?
Pd1 I1 2.5995(6) . ?
Pd1 I1 2.5995(6) 2_666 ?
Pd2 P2 2.3007(14) 2_757 ?
Pd2 I2 2.5968(6) . ?
Pd2 I2 2.5968(6) 2_757 ?

loop_
_geom_torsion_atom_site_label_1
_geom_torsion_atom_site_label_2
_geom_torsion_atom_site_label_3
_geom_torsion_atom_site_label_4
_geom_torsion
_geom_torsion_site_symmetry_1
_geom_torsion_site_symmetry_2
_geom_torsion_site_symmetry_3
_geom_torsion_site_symmetry_4
_geom_torsion_publ_flag
F1 C1 C2 F3 -177.5(6) . . . . ?
P1 C1 C2 F3 -2.7(11) . . . . ?
F1 C1 C2 F2 2.5(11) . . . . ?
P1 C1 C2 F2 177.2(5) . . . . ?
F4 C3 C4 F6 -177.9(6) . . . . ?
P1 C3 C4 F6 2.7(10) . . . . ?
F4 C3 C4 F5 1.2(9) . . . . ?
P1 C3 C4 F5 -178.1(5) . . . . ?
C10 C5 C6 C7 0.0(10) . . . . ?
P1 C5 C6 C7 -177.6(6) . . . . ?
C5 C6 C7 C8 -0.7(12) . . . . ?
C6 C7 C8 C9 0.9(12) . . . . ?
C7 C8 C9 C10 -0.4(12) . . . . ?
C8 C9 C10 C5 -0.3(10) . . . . ?
C6 C5 C10 C9 0.5(9) . . . . ?
P1 C5 C10 C9 178.1(5) . . . . ?
F7 C11 C12 F9 -179.9(7) . . . . ?
P2 C11 C12 F9 2.0(12) . . . . ?
F7 C11 C12 F8 1.3(11) . . . . ?
P2 C11 C12 F8 -176.8(6) . . . . ?
C20 C15 C16 C17 -0.8(11) . . . . ?
P2 C15 C16 C17 -178.8(6) . . . . ?
C15 C16 C17 C18 0.9(13) . . . . ?
C16 C17 C18 C19 0.0(14) . . . . ?
C17 C18 C19 C20 -0.8(14) . . . . ?
C16 C15 C20 C19 0.0(11) . . . . ?
P2 C15 C20 C19 178.0(6) . . . . ?
C18 C19 C20 C15 0.8(12) . . . . ?
C6 C5 P1 C1 -121.4(5) . . . . ?
C10 C5 P1 C1 61.0(5) . . . . ?
C6 C5 P1 C3 136.2(5) . . . . ?
C10 C5 P1 C3 -41.4(5) . . . . ?
C6 C5 P1 Pd1 6.8(6) . . . . ?
C10 C5 P1 Pd1 -170.8(4) . . . . ?
C2 C1 P1 C5 153.1(6) . . . . ?
F1 C1 P1 C5 -32.1(5) . . . . ?
C2 C1 P1 C3 -103.0(7) . . . . ?
F1 C1 P1 C3 71.7(5) . . . . ?
C2 C1 P1 Pd1 27.5(7) . . . . ?
F1 C1 P1 Pd1 -157.8(4) . . . . ?
C4 C3 P1 C5 137.8(6) . . . . ?
F4 C3 P1 C5 -41.5(4) . . . . ?
C4 C3 P1 C1 29.7(6) . . . . ?
F4 C3 P1 C1 -149.6(4) . . . . ?
C4 C3 P1 Pd1 -98.2(6) . . . . ?
F4 C3 P1 Pd1 82.5(4) . . . . ?
C20 C15 P2 C13B -121.8(7) . . . . ?
C16 C15 P2 C13B 56.1(8) . . . . ?
C20 C15 P2 C11 128.3(5) . . . . ?
C16 C15 P2 C11 -53.8(6) . . . . ?
C20 C15 P2 C13A -133.6(7) . . . . ?
C16 C15 P2 C13A 44.3(7) . . . . ?
C20 C15 P2 Pd2 1.8(6) . . . . ?
C16 C15 P2 Pd2 179.7(5) . . . . ?
C12 C11 P2 C13B 97.7(8) . . . . ?
F7 C11 P2 C13B -80.4(7) . . . . ?
C12 C11 P2 C15 -162.5(6) . . . . ?
F7 C11 P2 C15 19.4(6) . . . . ?
C12 C11 P2 C13A 87.7(8) . . . . ?
F7 C11 P2 C13A -90.3(6) . . . . ?
C12 C11 P2 Pd2 -33.9(7) . . . . ?
F7 C11 P2 Pd2 148.0(4) . . . . ?
C5 P1 Pd1 P1 7E1(9) . . . 2_666 ?
C1 P1 Pd1 P1 -17E1(9) . . . 2_666 ?
C3 P1 Pd1 P1 -5E1(9) . . . 2_666 ?
C5 P1 Pd1 I1 -73.6(2) . . . . ?
C1 P1 Pd1 I1 48.8(2) . . . . ?
C3 P1 Pd1 I1 168.2(2) . . . . ?
C5 P1 Pd1 I1 106.4(2) . . . 2_666 ?
C1 P1 Pd1 I1 -131.2(2) . . . 2_666 ?
C3 P1 Pd1 I1 -11.8(2) . . . 2_666 ?
C13B P2 Pd2 P2 11E1(10) . . . 2_757 ?
C15 P2 Pd2 P2 0E1(10) . . . 2_757 ?
C11 P2 Pd2 P2 -12E1(10) . . . 2_757 ?
C13A P2 Pd2 P2 13E1(10) . . . 2_757 ?
C13B P2 Pd2 I2 -0.7(6) . . . . ?
C15 P2 Pd2 I2 -111.0(2) . . . . ?
C11 P2 Pd2 I2 125.9(2) . . . . ?
C13A P2 Pd2 I2 20.0(5) . . . . ?
C13B P2 Pd2 I2 179.3(6) . . . 2_757 ?
C15 P2 Pd2 I2 69.0(2) . . . 2_757 ?
C11 P2 Pd2 I2 -54.1(2) . . . 2_757 ?
C13A P2 Pd2 I2 -160.0(5) . . . 2_757 ?
F12 C14B C13B F10 178.9(14) . . . . ?
F12 C14B C13B P2 4(3) . . . . ?
F11B C14B C13B P2 -173.1(13) . . . . ?
C15 P2 C13B C14B -145.7(16) . . . . ?
C11 P2 C13B C14B -37.3(18) . . . . ?
Pd2 P2 C13B C14B 91.7(17) . . . . ?
C15 P2 C13B F10 40.0(10) . . . . ?
C11 P2 C13B F10 148.4(9) . . . . ?
Pd2 P2 C13B F10 -82.6(10) . . . . ?
F10 C14A C13A F12 -175.4(12) . . . . ?
F11A C14A C13A F12 4(2) . . . . ?
F10 C14A C13A P2 2(2) . . . . ?
F11A C14A C13A P2 -179.2(13) . . . . ?
C15 P2 C13A C14A 41.0(14) . . . . ?
C11 P2 C13A C14A 148.8(13) . . . . ?
Pd2 P2 C13A C14A -93.7(13) . . . . ?
C15 P2 C13A F12 -142.4(8) . . . . ?
C11 P2 C13A F12 -34.5(9) . . . . ?
Pd2 P2 C13A F12 83.0(9) . . . . ?
